data_2000303
loop_
_publ_author_name
'Eliopoulos, E.'
'Sheldrick, B.'
'Hamodrakas, S.'

_publ_section_title
;4,5-Dimethoxy-2-[3-(1,4-oxazinan-4-yl)-3-oxopropyl]-<i>N</i>-(2-pyridyl)benzenesulfonamide
 methanol solvate
;
_journal_issue 6
_journal_name_full 'Acta Crystallographica Section C'
_journal_page_first 1212
_journal_page_last 1215
_journal_paper_doi 10.1107/S0108270190010174
_journal_volume 47
_journal_year 1991
_chemical_formula_sum 'C21 H29 N3 O7 S'
_space_group_crystal_system triclinic
_space_group_IT_number 2
_space_group_name_Hall '-P 1'
_space_group_name_H-M_alt 'P -1'
_cell_angle_alpha 76.302(8)
_cell_angle_beta 78.320(4)
_cell_angle_gamma 78.227(8)
_cell_formula_units_Z 2
_cell_length_a 8.429(6)
_cell_length_b 11.271(3)
_cell_length_c 12.606(3)
_cell_volume 1124.0(9)
_diffrn_radiation_type Cu
_diffrn_radiation_wavelength 1.5418
_exptl_absorpt_coefficient_mu 1.54
_exptl_crystal_density_diffrn 1.34
_exptl_crystal_F_000 496
_cod_data_source_file mu0168.cif
_cod_data_source_block mu0168a
_cod_depositor_comments
;
 Correcting the space group by changing it from 'P 1' to 'P -1' after
 consulting the original publication.

 Antanas Vaitkus,
 2018-02-09
;
_cod_original_sg_symbol_H-M P1
_cod_original_formula_sum 'C21 H29 N3 O7 S1'
_cod_database_code 2000303

loop_
_space_group_symop_id
_space_group_symop_operation_xyz
1 x,y,z
2 -x,-y,-z

loop_
_atom_site_label
_atom_site_fract_x
_atom_site_fract_y
_atom_site_fract_z
_atom_site_U_iso_or_equiv
S(1) .35060(10) -.08460(10) -.15810(10) .045
O(1) .4472(3) -.2062(2) -.1342(2) .052
O(2) .4163(3) .0163(2) -.1411(2) .058
O(3) .0124(3) .3621(2) -.2111(2) .076
O(4) -.5588(3) .4373(3) -.1801(3) .088
O(5) .2713(3) -.0338(2) -.6235(2) .059
O(6) .4366(3) -.2333(2) -.5245(2) .056
N(1) .1696(4) -.0773(3) -.0865(2) .046
N(2) -.0836(3) -.1318(2) -.0232(2) .0469
N(3) -.2389(3) .3097(2) -.1663(2) .055
C(1) .3230(3) -.0583(3) -.2985(2) .042
C(2) .2391(3) .0518(3) -.3521(2) .044
C(3) .2200(4) .0595(3) -.4617(3) .046
C(4) .2848(4) -.0357(3) -.5171(3) .047
C(5) .3726(4) -.1449(3) -.4630(2) .043
C(6) .3904(4) -.1553(3) -.3550(2) .043
C(7) .0703(4) -.1612(3) -.0786(2) .040
C(8) .1063(4) -.2709(3) -.1201(3) .078
C(9) -.0100(5) -.3434(3) -.1037(3) .060
C(10) -.1675(5) -.3107(3) -.0471(3) .070
C(11) -.1984(5) -.2053(4) -.0086(3) .064
C(12) .1676(4) .1638(3) -.3004(3) .050
C(13) -.0162(4) .1789(3) -.2646(3) .052
C(14) -.0797(4) .2919(3) -.2136(3) .049
C(15) -.3661(5) .2448(4) -.1766(4) .066
C(16) -.4942(6) .3356(4) -.2335(4) .081
C(17) -.4325(6) .4990(4) -.1735(4) .070
C(18) -.3065(5) .4152(3) -.1131(3) .060
C(19) .1937(6) .0781(4) -.6851(3) .068
C(20) .5351(6) -.3415(3) -.4720(3) .065
C(1a) -.0868(10) .3829(8) .4131(8) .15
O(1a) -.1781(11) .4775(8) .3692(10) .157
O(2a) .0604(11) .3907(8) .3694(10) .163
H(C3) .170(5) .133(4) -.501(3) .68(12)
H(C6) .446(4) -.230(3) -.315(2) .37(8)
H(C8) .211(4) -.295(3) -.152(3) .50(9)
H(C9) .017(4) -.418(3) -.131(3) .58(10)
H(C10) -.265(5) -.366(4) -.034(3) .81(12)
H(C11) -.293(5) -.181(3) .020(3) .63(12)
H(C12') .196(4) .236(4) -.356(3) .62(10)
H(C12'') .217(4) .161(3) -.240(3) .57(10)
H(C13') -.040(4) .1087(4) -.215(3) .63(11)
H(C13'') -.072(5) .184(3) -.326(3) .68(12)
H(C15') -.419(5) .212(4) -.101(3) .70(12)
H(C15'') -.324(5) .174(4) -.214(4) .90(14)
H(C16') -.445(5) .369(4) -.304(4) .73(13)
H(C16'') -.578(5) .301(4) -.242(3) .74(13)
H(C17') -.488(5) .572(4) -.137(3) .75(12)
H(C17'') -.382(6) .539(4) -.242(4) .89(15)
H(C18') -.216(5) .457(3) -.114(3) .67(12)
H(C18'') -.355(6) .390(4) -.037(4) 1.03(16)
H(C19') .250(5) .156(4) -.683(3) .80(12)
H(C19'') .072(6) .094(4) -.657(4) .86(14)
H(C19''') .203(5) .067(3) -.760(4) .71(12)
H(C20') .452(5) -.382(4) -.398(4) .85(13)
H(C20'') .576(5) -.385(4) -.525(4) .80(13)
H(C20''') .631(5) -.321(3) -.435(3) .66(11)
H(N1) .144 -.033 -.037 .46
H(Oa1) -.167 .412 .364 .75
H(Oa2) -.079 .379 .474 .75
H(Ca1) -.004 .430 .395 .75
H(Ca2) -.135 .326 .446 .75
